data_2004384
loop_
_publ_author_name
'Charalambous, J.'
'Thomas, T. A.'
'Carugo, O.'
'Castellani, C. B.'

_publ_section_title
;
 5-Hexylamino-1,2-benzoquinone 2-Oxime Monohydrate
;
_journal_issue 1
_journal_name_full 'Acta Crystallographica Section C'
_journal_page_first 150
_journal_page_last 152
_journal_paper_doi 10.1107/S0108270195003696
_journal_volume 52
_journal_year 1996
_chemical_formula_sum 'C12 H20 N2 O3'
_chemical_formula_weight 240.31
_space_group_IT_number 19
_symmetry_cell_setting orthorhombic
_symmetry_space_group_name_Hall 'P 2ac 2ab'
_symmetry_space_group_name_H-M 'P 21 21 21'
_atom_type_scat_source IntTabIV
_cell_angle_alpha 90
_cell_angle_beta 90
_cell_angle_gamma 90
_cell_formula_units_Z 4
_cell_length_a 8.0160(10)
_cell_length_b 11.5520(10)
_cell_length_c 14.409(2)
_cell_measurement_reflns_used 25
_cell_measurement_temperature 293(2)
_cell_measurement_theta_max 48
_cell_measurement_theta_min 40
_cell_volume 1334.3(3)
_diffrn_measurement_device CAD4
_diffrn_measurement_method \w-2\q
_diffrn_radiation_type CuK\a
_diffrn_radiation_wavelength 1.54184
_diffrn_reflns_av_R_equivalents 0.026
_diffrn_reflns_limit_h_max 9
_diffrn_reflns_limit_h_min 0
_diffrn_reflns_limit_k_max 14
_diffrn_reflns_limit_k_min 0
_diffrn_reflns_limit_l_max 17
_diffrn_reflns_limit_l_min -17
_diffrn_reflns_number 2853
_diffrn_reflns_theta_max 70
_diffrn_standards_decay_% '-2.3, decay correction applied'
_diffrn_standards_interval_time 120
_diffrn_standards_number 3
_exptl_absorpt_coefficient_mu 0.67
_exptl_absorpt_correction_T_max 0.89
_exptl_absorpt_correction_T_min 0.54
_exptl_absorpt_correction_type 'empirical (North, Philips & Mathews, 1968)'
_exptl_crystal_colour Orange
_exptl_crystal_density_diffrn 1.196
_exptl_crystal_description Prism
_exptl_crystal_size_max 0.70
_exptl_crystal_size_mid 0.35
_exptl_crystal_size_min 0.25
_refine_diff_density_max 0.16
_refine_diff_density_min -0.12
_refine_ls_extinction_method 'Zachariasen (1963)'
_refine_ls_goodness_of_fit_obs 1.12
_refine_ls_hydrogen_treatment 'H atoms positioned experimentally, then refall'
_refine_ls_number_parameters 234
_refine_ls_number_reflns 1198
_refine_ls_R_factor_obs 0.046
_refine_ls_shift/esd_max 0.03
_refine_ls_structure_factor_coef F
_refine_ls_weighting_details 'w = P/Fo if Fo => P; Fo/PFo < P; P = Fomax/3'
_refine_ls_weighting_scheme calc
_refine_ls_wR_factor_obs 0.023
_reflns_number_observed 1198
_reflns_number_total 1487
_reflns_observed_criterion 3\s(I)
_cod_data_source_file ha1110.cif
_cod_data_source_block ha1110a
_cod_depositor_comments
;
 Adding the _atom_site_type_symbol data item.

 Antanas Vaitkus,
 2017-01-17

The following automatic conversions were performed:

'_refine_ls_weighting_scheme' value 'w = P/Fo if Fo => P; Fo/PFo < P;
P = Fomax/3' was changed to 'calc'. New tag
'_refine_ls_weighting_details' was created. The value of the new tag
was set to 'w = P/Fo if Fo => P; Fo/PFo < P; P = Fomax/3'.

Automatic conversion script
Id: cif_fix_values 3143 2015-03-26 13:38:13Z robertas 
;
_cod_database_code 2004384

loop_
_symmetry_equiv_pos_as_xyz
x,y,z
1/2-x,-y,1/2+z
-x,1/2+y,1/2-z
1/2+x,1/2-y,-z

loop_
_atom_site_label
_atom_site_type_symbol
_atom_site_fract_x
_atom_site_fract_y
_atom_site_fract_z
_atom_site_B_iso_or_equiv
O1 O .0250(3) .4315(2) .3845(2) 5.31(5)
O2 O .4983(3) .3162(2) .40120(10) 4.13(4)
O3 O -0.1687(4) .2634(2) .4387(2) 5.37(5)
N1 N .1814(4) .3877(2) .3909(2) 4.24(5)
N7 N .6521(4) .6188(2) .1952(2) 4.63(6)
C1 C .2938(4) .4537(3) .3528(2) 3.80(6)
C2 C .4664(4) .4084(3) .3551(2) 3.61(5)
C3 C .5874(5) .4655(3) .3023(2) 3.94(6)
C4 C .5469(5) .5650(3) .2520(2) 3.96(6)
C5 C .3804(5) .6145(3) .2593(2) 4.55(7)
C6 C .2608(5) .5625(3) .3076(2) 4.39(6)
C8 C .8197(5) .5774(3) .1725(2) 5.20(7)
C9 C .8157(7) .4900(4) .0942(3) 6.800(10)
C10 C .9844(8) .4393(4) .0644(3) 7.600(10)
C11 C 1.0361(9) .3411(5) .1239(3) 8.700(10)
C12 C 1.19400(10) .2751(5) .0889(3) 9.200(10)
C13 C 1.35000(10) .3476(6) .0912(4) 11.10(2)
HO1 H -.047(7) .361(3) .408(2) 3.8(9)
HO3B H -0.160(10) .227(5) .503(5) 7.0(10)
H3 H .700(7) .433(3) .299(2) 3.4(9)
HO3A H -0.290(7) .283(3) .432(2) 3.7(9)
H5 H .358(7) .675(3) .220(3) 3.6(9)
H6 H .156(9) .593(4) .311(2) 5.0(10)
HN7 H .616(7) .683(3) .161(2) 3.6(9)
H8A H .890(10) .542(4) .231(3) 6.0(10)
H8B H .869(8) .650(3) .146(2) 5.0(10)
H9A H .770(10) .535(4) .038(2) 6.0(10)
H9B H .727(8) .433(3) .125(2) 4.0(10)
H10B H .97(2) .408(5) -.008(3) 9(2)
H10A H 1.074(9) .498(4) .074(2) 6.0(10)
H11A H .940(10) .272(4) .123(3) 8.0(10)
H11B H 1.065(9) .367(4) .192(2) 6.0(10)
H12A H 1.19(2) .247(7) .023(3) 10(2)
H12B H 1.250(10) .209(4) .125(3) 8.0(10)
H13C H 1.38(2) .389(5) .148(3) 12(2)
H13A H 1.47(3) .302(5) .069(3) 14(3)
H13B H 1.320(10) .406(4) .050(3) 11(2)

loop_
_geom_angle_atom_site_label_1
_geom_angle_atom_site_label_2
_geom_angle_atom_site_label_3
_geom_angle
_geom_angle_publ_flag
O1 N1 C1 113.1(3) yes
C4 N7 C8 124.6(3) yes
N1 C1 C2 115.5(3) yes
N1 C1 C6 125.1(3) yes
C2 C1 C6 119.4(3) no
O2 C2 C1 119.4(3) yes
O2 C2 C3 122.4(3) yes
C1 C2 C3 118.0(3) no
C2 C3 C4 120.6(3) no
N7 C4 C3 123.8(3) yes
N7 C4 C5 116.3(3) yes
C3 C4 C5 119.9(3) no
C4 C5 C6 121.4(3) no
C1 C6 C5 120.0(3) no
N7 C8 C9 111.4(3) yes
C8 C9 C10 116.4(4) yes
C9 C10 C11 112.2(4) yes
C10 C11 C12 114.5(5) yes
C11 C12 C13 113.5(5) yes

loop_
_geom_bond_atom_site_label_1
_geom_bond_atom_site_label_2
_geom_bond_distance
_geom_bond_publ_flag
O1 N1 1.355(4) yes
O2 C2 1.281(4) yes
N1 C1 1.302(4) yes
N7 C4 1.330(4) yes
N7 C8 1.463(5) yes
C1 C2 1.479(5) yes
C1 C6 1.440(5) yes
C2 C3 1.398(5) yes
C3 C4 1.397(4) yes
C4 C5 1.456(5) yes
C5 C6 1.328(5) yes
C8 C9 1.514(6) yes
C9 C10 1.535(8) yes
C10 C11 1.481(7) yes
C11 C12 1.560(10) yes
C12 C13 1.510(10) yes

loop_
_geom_torsion_atom_site_label_1
_geom_torsion_atom_site_label_2
_geom_torsion_atom_site_label_3
_geom_torsion_atom_site_label_4
_geom_torsion
_geom_torsion_publ_flag
N7 C8 C9 C10 -179.6(3) yes
C8 C9 C10 C11 83.6(5) yes
C9 C10 C11 C12 172.1(5) yes
C10 C11 C12 C13 65.6(6) yes
